data_7228402
loop_
_publ_author_name
'Trzebiatowska, Monika'
'Zarychta, Bartosz'
'Pikul, Adam'
'maczka, miroslaw'
'Peksa, Paula'
'Poprawski, Ryszard'

_publ_section_title
;
 Polar metal-formate frameworks templated with 1,2-diaminoethane-water
 assemblies showing ferromagnetic and ferroelectric properties
;
_journal_name_full 'Phys. Chem. Chem. Phys.'
_journal_paper_doi 10.1039/C7CP02301D
_journal_year 2017
_chemical_formula_sum 'C8 H18 Mg2 N2 O13'
_chemical_formula_weight 398.86
_chemical_name_systematic
;
 ?
;
_space_group_crystal_system trigonal
_space_group_IT_number 146
_space_group_name_Hall 'R 3'
_space_group_name_H-M_alt 'R 3 :H'
_symmetry_space_group_name_Hall 'R 3'
_symmetry_space_group_name_H-M 'R 3 :H'
_atom_sites_solution_hydrogens mixed
_audit_creation_method SHELXL-2013
_audit_update_record
;
2017-05-19 deposited with the CCDC.
2017-06-06 downloaded from the CCDC.
;
_cell_angle_alpha 90
_cell_angle_beta 90
_cell_angle_gamma 120
_cell_formula_units_Z 9
_cell_length_a 13.9212(2)
_cell_length_b 13.9212(2)
_cell_length_c 22.6133(5)
_cell_measurement_reflns_used 8611
_cell_measurement_temperature 295
_cell_measurement_theta_max 25.998
_cell_measurement_theta_min 2.926
_cell_volume 3795.32(11)
_computing_cell_refinement 'CrysAlis RED (Oxford Diffraction, 2007)'
_computing_data_collection 'CrysAlis CCD (Oxford Diffraction, 2007)'
_computing_data_reduction 'CrysAlis RED (Oxford Diffraction, 2007)'
_computing_molecular_graphics 'SHELXTL (Sheldrick, 2008)'
_computing_structure_refinement 'SHELXL-2013 (Sheldrick, 2013)'
_computing_structure_solution 'SHELXS-2013 (Sheldrick, 2013)'
_diffrn_ambient_temperature 295
_diffrn_detector_area_resol_mean 10.4508
_diffrn_measured_fraction_theta_full 0.993
_diffrn_measured_fraction_theta_max 0.994
_diffrn_measurement_device '4-circle kappa geometry goniometer'
_diffrn_measurement_device_type 'Oxford Diffraction Xcalibur System'
_diffrn_measurement_method \w--scan
_diffrn_radiation_monochromator graphite
_diffrn_radiation_source 'Enhance (Mo) X-ray Source'
_diffrn_radiation_type MoK\a
_diffrn_radiation_wavelength 0.71073
_diffrn_reflns_av_R_equivalents 0.0144
_diffrn_reflns_av_unetI/netI 0.0148
_diffrn_reflns_Laue_measured_fraction_full 0.993
_diffrn_reflns_Laue_measured_fraction_max 0.994
_diffrn_reflns_limit_h_max 16
_diffrn_reflns_limit_h_min -17
_diffrn_reflns_limit_k_max 17
_diffrn_reflns_limit_k_min -17
_diffrn_reflns_limit_l_max 23
_diffrn_reflns_limit_l_min -27
_diffrn_reflns_number 8611
_diffrn_reflns_point_group_measured_fraction_full 0.861
_diffrn_reflns_point_group_measured_fraction_max 0.857
_diffrn_reflns_theta_full 25.242
_diffrn_reflns_theta_max 25.998
_diffrn_reflns_theta_min 2.926
_diffrn_standards_decay_% 0
_diffrn_standards_interval_count 0
_diffrn_standards_interval_time 0
_diffrn_standards_number 0
_exptl_absorpt_coefficient_mu 0.213
_exptl_absorpt_correction_type none
_exptl_crystal_colour colourless
_exptl_crystal_density_diffrn 1.578
_exptl_crystal_density_method 'not measured'
_exptl_crystal_description block
_exptl_crystal_F_000 1872
_exptl_crystal_size_max 0.39
_exptl_crystal_size_mid 0.37
_exptl_crystal_size_min 0.35
_refine_diff_density_max 0.458
_refine_diff_density_min -0.386
_refine_diff_density_rms 0.069
_refine_ls_abs_structure_details
;
 Flack x determined using 1125 quotients [(I+)-(I-)]/[(I+)+(I-)]
 (Parsons and Flack (2004), Acta Cryst. A60, s61).
;
_refine_ls_abs_structure_Flack 0.06(8)
_refine_ls_extinction_method none
_refine_ls_goodness_of_fit_ref 1.140
_refine_ls_hydrogen_treatment mixed
_refine_ls_matrix_type full
_refine_ls_number_parameters 234
_refine_ls_number_reflns 2852
_refine_ls_number_restraints 4
_refine_ls_restrained_S_all 1.139
_refine_ls_R_factor_all 0.0318
_refine_ls_R_factor_gt 0.0311
_refine_ls_shift/su_max 0.000
_refine_ls_shift/su_mean 0.000
_refine_ls_structure_factor_coef Fsqd
_refine_ls_weighting_details 'w=1/[\s^2^(Fo^2^)+(0.0438P)^2^+4.2359P] where P=(Fo^2^+2Fc^2^)/3'
_refine_ls_weighting_scheme calc
_refine_ls_wR_factor_gt 0.0848
_refine_ls_wR_factor_ref 0.0851
_reflns_Friedel_coverage 0.724
_reflns_Friedel_fraction_full 0.728
_reflns_Friedel_fraction_max 0.720
_reflns_number_gt 2777
_reflns_number_total 2852
_reflns_threshold_expression 'I > 2\s(I)'
_cod_data_source_file c7cp02301d2.cif
_cod_data_source_block 1_Mg_eda
_cod_original_cell_volume 3795.31(14)
_cod_database_code 7228402
_shelx_space_group_comment
;
The symmetry employed for this shelxl refinement is uniquely defined
by the following loop, which should always be used as a source of
symmetry information in preference to the above space-group names.
They are only intended as comments.
;
_shelxl_version_number 2013-4

loop_
_space_group_symop_operation_xyz
'x, y, z'
'-y, x-y, z'
'-x+y, -x, z'
'x+2/3, y+1/3, z+1/3'
'-y+2/3, x-y+1/3, z+1/3'
'-x+y+2/3, -x+1/3, z+1/3'
'x+1/3, y+2/3, z+2/3'
'-y+1/3, x-y+2/3, z+2/3'
'-x+y+1/3, -x+2/3, z+2/3'

loop_
_atom_site_label
_atom_site_type_symbol
_atom_site_fract_x
_atom_site_fract_y
_atom_site_fract_z
_atom_site_U_iso_or_equiv
_atom_site_adp_type
_atom_site_occupancy
_atom_site_site_symmetry_order
_atom_site_calc_flag
_atom_site_refinement_flags_posn
_atom_site_refinement_flags_adp
_atom_site_refinement_flags_occupancy
Mg0 Mg 0.66901(8) 0.66023(7) 0.69600(6) 0.0118(2) Uani 1 1 d . . .
C1 C 0.6417(3) 0.4910(3) 0.60264(15) 0.0216(7) Uani 1 1 d . . .
H1 H 0.7097 0.5463 0.5884 0.026 Uiso 1 1 calc R U .
Mg1 Mg 0.6667 0.3333 0.52106(8) 0.0123(4) Uani 1 3 d S T P
O1 O 0.60367(19) 0.51317(18) 0.64689(11) 0.0252(5) Uani 1 1 d . . .
Mg2 Mg 1.0000 1.0000 0.53702(8) 0.0127(4) Uani 1 3 d S T P
O2 O 0.59644(19) 0.40111(19) 0.57576(12) 0.0239(5) Uani 1 1 d . . .
C2 C 0.8566(3) 0.8159(3) 0.61951(16) 0.0229(7) Uani 1 1 d . . .
H2 H 0.8197 0.8559 0.6222 0.027 Uiso 1 1 calc R U .
C3 C 0.8220(3) 0.8509(3) 0.77474(16) 0.0222(7) Uani 1 1 d . . .
H3 H 0.8667 0.8191 0.7708 0.027 Uiso 1 1 calc R U .
Mg3 Mg 1.0000 1.0000 0.85914(9) 0.0120(3) Uani 1 3 d S T P
O3 O 0.81551(17) 0.72628(18) 0.64792(10) 0.0196(5) Uani 1 1 d . . .
C4 C 0.4862(3) 0.6287(3) 0.77736(19) 0.0297(8) Uani 1 1 d . . .
H4 H 0.5343 0.7031 0.7859 0.036 Uiso 1 1 calc R U .
O4 O 0.94081(18) 0.85615(18) 0.58845(11) 0.0233(5) Uani 1 1 d . . .
O9 O 0.52101(18) 0.58456(19) 0.74263(11) 0.0236(5) Uani 1 1 d . . .
O8 O 0.85662(18) 0.93351(18) 0.80726(12) 0.0235(5) Uani 1 1 d . . .
O7 O 0.73192(18) 0.80642(18) 0.74663(11) 0.0215(5) Uani 1 1 d . . .
O10 O 0.39448(18) 0.58522(19) 0.80221(12) 0.0241(6) Uani 1 1 d . . .
O5 O 0.60258(19) 0.7253(2) 0.63578(12) 0.0256(5) Uani 1 1 d . . .
C5 C 0.6942(3) 0.5109(3) 0.78269(16) 0.0239(7) Uani 1 1 d . . .
H5 H 0.6186 0.4658 0.7759 0.029 Uiso 1 1 calc R U .
C6 C 0.5092(3) 0.6850(3) 0.61471(16) 0.0227(7) Uani 1 1 d . . .
H6 H 0.4569 0.6147 0.6279 0.027 Uiso 1 1 calc R U .
O6 O 0.47730(18) 0.72901(19) 0.57716(11) 0.0230(5) Uani 1 1 d . . .
O12 O 0.73658(18) 0.47731(18) 0.82021(12) 0.0236(5) Uani 1 1 d . . .
O11 O 0.7419(2) 0.59742(19) 0.75363(11) 0.0251(6) Uani 1 1 d . . .
N21 N 0.3955(2) 0.3267(2) 0.67582(16) 0.0316(7) Uani 1 1 d . . .
H21A H 0.3841 0.2581 0.6725 0.047 Uiso 1 1 calc R U .
H21B H 0.3841 0.3390 0.7131 0.047 Uiso 1 1 calc R U .
H21C H 0.4650 0.3751 0.6655 0.047 Uiso 1 1 calc R U .
C21 C 0.3175(3) 0.3399(3) 0.6364(2) 0.0313(9) Uani 1 1 d . . .
H21D H 0.3208 0.4097 0.6450 0.038 Uiso 1 1 calc R U .
H21E H 0.2425 0.2805 0.6439 0.038 Uiso 1 1 calc R U .
N22 N 0.2622(2) 0.3392(2) 0.53311(16) 0.0311(7) Uani 1 1 d . . .
H22A H 0.2876 0.3529 0.4962 0.047 Uiso 1 1 calc R U .
H22B H 0.2482 0.3920 0.5450 0.047 Uiso 1 1 calc R U .
H22C H 0.2002 0.2737 0.5346 0.047 Uiso 1 1 calc R U .
C22 C 0.3460(3) 0.3378(3) 0.5720(2) 0.0350(10) Uani 1 1 d . . .
H22D H 0.4180 0.4017 0.5636 0.042 Uiso 1 1 calc R U .
H22E H 0.3503 0.2715 0.5643 0.042 Uiso 1 1 calc R U .
OW O 0.3980(2) 0.3691(2) 0.43828(14) 0.0324(6) Uani 1 1 d D . .
HW1 H 0.440(4) 0.434(4) 0.428(2) 0.039 Uiso 1 1 d D U .
HW2 H 0.443(4) 0.337(4) 0.445(2) 0.039 Uiso 1 1 d D U .

loop_
_atom_site_aniso_label
_atom_site_aniso_U_11
_atom_site_aniso_U_22
_atom_site_aniso_U_33
_atom_site_aniso_U_23
_atom_site_aniso_U_13
_atom_site_aniso_U_12
Mg0 0.0114(4) 0.0116(4) 0.0124(5) -0.0002(4) 0.0009(3) 0.0057(4)
C1 0.0165(14) 0.0210(15) 0.0242(19) -0.0056(13) 0.0010(13) 0.0070(13)
Mg1 0.0123(5) 0.0123(5) 0.0124(10) 0.000 0.000 0.0062(2)
O1 0.0284(13) 0.0178(11) 0.0252(14) -0.0055(10) 0.0075(10) 0.0083(10)
Mg2 0.0120(5) 0.0120(5) 0.0142(11) 0.000 0.000 0.0060(2)
O2 0.0227(11) 0.0227(12) 0.0274(14) -0.0112(10) -0.0016(10) 0.0122(10)
C2 0.0227(16) 0.0189(16) 0.030(2) 0.0106(13) 0.0093(13) 0.0125(13)
C3 0.0159(15) 0.0192(16) 0.0314(19) -0.0086(14) -0.0098(13) 0.0086(12)
Mg3 0.0114(5) 0.0114(5) 0.0131(9) 0.000 0.000 0.0057(2)
O3 0.0158(10) 0.0179(11) 0.0241(13) 0.0069(9) 0.0058(9) 0.0078(9)
C4 0.0236(17) 0.0165(15) 0.046(2) -0.0001(15) 0.0178(16) 0.0076(14)
O4 0.0206(11) 0.0206(11) 0.0279(15) 0.0095(9) 0.0097(10) 0.0098(9)
O9 0.0202(11) 0.0256(11) 0.0238(14) -0.0028(10) 0.0080(9) 0.0105(9)
O8 0.0210(11) 0.0218(12) 0.0253(14) -0.0083(10) -0.0080(10) 0.0090(9)
O7 0.0170(11) 0.0195(11) 0.0268(14) -0.0090(9) -0.0089(9) 0.0082(9)
O10 0.0190(11) 0.0224(11) 0.0296(15) -0.0023(10) 0.0091(10) 0.0093(9)
O5 0.0204(12) 0.0273(12) 0.0287(14) 0.0051(10) -0.0065(10) 0.0117(10)
C5 0.0181(15) 0.0192(15) 0.031(2) 0.0089(13) -0.0026(14) 0.0064(13)
C6 0.0197(15) 0.0186(15) 0.0248(18) 0.0022(14) -0.0067(13) 0.0058(13)
O6 0.0192(11) 0.0245(11) 0.0249(14) 0.0029(10) -0.0069(9) 0.0105(9)
O12 0.0225(11) 0.0203(11) 0.0264(14) 0.0078(10) -0.0035(10) 0.0096(9)
O11 0.0241(12) 0.0230(12) 0.0281(16) 0.0127(10) 0.0031(10) 0.0118(10)
N21 0.0290(15) 0.0300(15) 0.0371(19) 0.0094(14) 0.0067(13) 0.0158(13)
C21 0.0281(18) 0.0325(19) 0.035(2) -0.0003(15) 0.0017(15) 0.0164(17)
N22 0.0241(14) 0.0302(15) 0.0364(19) -0.0085(13) -0.0036(13) 0.0117(12)
C22 0.0307(19) 0.042(2) 0.036(3) 0.0037(16) 0.0043(16) 0.0211(17)
OW 0.0311(13) 0.0254(12) 0.0417(17) -0.0005(11) -0.0005(12) 0.0149(11)

loop_
_atom_type_symbol
_atom_type_description
_atom_type_scat_dispersion_real
_atom_type_scat_dispersion_imag
_atom_type_scat_source
C C 0.0033 0.0016 'International Tables Vol C Tables 4.2.6.8 and 6.1.1.4'
H H 0.0000 0.0000 'International Tables Vol C Tables 4.2.6.8 and 6.1.1.4'
N N 0.0061 0.0033 'International Tables Vol C Tables 4.2.6.8 and 6.1.1.4'
O O 0.0106 0.0060 'International Tables Vol C Tables 4.2.6.8 and 6.1.1.4'
Mg Mg 0.0486 0.0363 'International Tables Vol C Tables 4.2.6.8 and 6.1.1.4'

loop_
_geom_angle_atom_site_label_1
_geom_angle_atom_site_label_2
_geom_angle_atom_site_label_3
_geom_angle
_geom_angle_site_symmetry_1
_geom_angle_site_symmetry_3
O9 Mg0 O3 176.44(10) . .
O9 Mg0 O5 90.51(11) . .
O3 Mg0 O5 90.94(10) . .
O9 Mg0 O11 92.14(10) . .
O3 Mg0 O11 86.38(10) . .
O5 Mg0 O11 177.30(12) . .
O9 Mg0 O1 86.42(10) . .
O3 Mg0 O1 90.32(10) . .
O5 Mg0 O1 90.46(11) . .
O11 Mg0 O1 89.21(10) . .
O9 Mg0 O7 92.40(10) . .
O3 Mg0 O7 90.85(10) . .
O5 Mg0 O7 89.76(10) . .
O11 Mg0 O7 90.63(10) . .
O1 Mg0 O7 178.80(11) . .
O1 C1 O2 125.5(3) . .
O1 C1 H1 117.2 . .
O2 C1 H1 117.2 . .
O2 Mg1 O2 88.05(12) 3_665 2_655
O2 Mg1 O2 88.05(12) 3_665 .
O2 Mg1 O2 88.05(12) 2_655 .
O2 Mg1 O10 87.37(9) 3_665 8_654
O2 Mg1 O10 175.14(10) 2_655 8_654
O2 Mg1 O10 93.44(10) . 8_654
O2 Mg1 O10 175.14(10) 3_665 9_554
O2 Mg1 O10 93.44(10) 2_655 9_554
O2 Mg1 O10 87.38(9) . 9_554
O10 Mg1 O10 91.26(12) 8_654 9_554
O2 Mg1 O10 93.44(10) 3_665 7_544
O2 Mg1 O10 87.37(9) 2_655 7_544
O2 Mg1 O10 175.14(10) . 7_544
O10 Mg1 O10 91.25(12) 8_654 7_544
O10 Mg1 O10 91.26(12) 9_554 7_544
C1 O1 Mg0 129.8(2) . .
O12 Mg2 O12 92.95(11) 7_554 8_654
O12 Mg2 O12 92.95(11) 7_554 9_664
O12 Mg2 O12 92.95(11) 8_654 9_664
O12 Mg2 O4 84.55(9) 7_554 2_765
O12 Mg2 O4 175.89(9) 8_654 2_765
O12 Mg2 O4 90.45(10) 9_664 2_765
O12 Mg2 O4 175.88(9) 7_554 .
O12 Mg2 O4 90.45(10) 8_654 .
O12 Mg2 O4 84.55(9) 9_664 .
O4 Mg2 O4 92.18(11) 2_765 .
O12 Mg2 O4 90.46(10) 7_554 3_675
O12 Mg2 O4 84.56(9) 8_654 3_675
O12 Mg2 O4 175.88(9) 9_664 3_675
O4 Mg2 O4 92.18(11) 2_765 3_675
O4 Mg2 O4 92.18(11) . 3_675
C1 O2 Mg1 129.3(2) . .
O4 C2 O3 126.7(3) . .
O4 C2 H2 116.6 . .
O3 C2 H2 116.6 . .
O8 C3 O7 125.7(3) . .
O8 C3 H3 117.1 . .
O7 C3 H3 117.1 . .
O8 Mg3 O8 91.58(11) . 2_765
O8 Mg3 O8 91.58(11) . 3_675
O8 Mg3 O8 91.58(11) 2_765 3_675
O8 Mg3 O6 178.27(10) . 4
O8 Mg3 O6 86.93(9) 2_765 4
O8 Mg3 O6 89.34(9) 3_675 4
O8 Mg3 O6 86.92(9) . 6_565
O8 Mg3 O6 89.34(9) 2_765 6_565
O8 Mg3 O6 178.27(10) 3_675 6_565
O6 Mg3 O6 92.18(11) 4 6_565
O8 Mg3 O6 89.34(9) . 5_665
O8 Mg3 O6 178.27(10) 2_765 5_665
O8 Mg3 O6 86.93(9) 3_675 5_665
O6 Mg3 O6 92.18(11) 4 5_665
O6 Mg3 O6 92.18(11) 6_565 5_665
C2 O3 Mg0 124.4(2) . .
O9 C4 O10 127.5(3) . .
O9 C4 H4 116.3 . .
O10 C4 H4 116.3 . .
C2 O4 Mg2 125.4(2) . .
C4 O9 Mg0 127.4(2) . .
C3 O8 Mg3 125.8(2) . .
C3 O7 Mg0 125.5(2) . .
C4 O10 Mg1 126.1(2) . 4_455
C6 O5 Mg0 130.7(2) . .
O11 C5 O12 127.0(3) . .
O11 C5 H5 116.5 . .
O12 C5 H5 116.5 . .
O5 C6 O6 126.5(3) . .
O5 C6 H6 116.8 . .
O6 C6 H6 116.8 . .
C6 O6 Mg3 132.4(2) . 7_444
C5 O12 Mg2 130.7(2) . 4_445
C5 O11 Mg0 127.1(2) . .
C21 N21 H21A 109.5 . .
C21 N21 H21B 109.5 . .
H21A N21 H21B 109.5 . .
C21 N21 H21C 109.5 . .
H21A N21 H21C 109.5 . .
H21B N21 H21C 109.5 . .
N21 C21 C22 111.2(3) . .
N21 C21 H21D 109.4 . .
C22 C21 H21D 109.4 . .
N21 C21 H21E 109.4 . .
C22 C21 H21E 109.4 . .
H21D C21 H21E 108.0 . .
C22 N22 H22A 109.5 . .
C22 N22 H22B 109.5 . .
H22A N22 H22B 109.5 . .
C22 N22 H22C 109.5 . .
H22A N22 H22C 109.5 . .
H22B N22 H22C 109.5 . .
N22 C22 C21 111.1(3) . .
N22 C22 H22D 109.4 . .
C21 C22 H22D 109.4 . .
N22 C22 H22E 109.4 . .
C21 C22 H22E 109.4 . .
H22D C22 H22E 108.0 . .
HW1 OW HW2 107(4) . .

loop_
_geom_bond_atom_site_label_1
_geom_bond_atom_site_label_2
_geom_bond_distance
_geom_bond_site_symmetry_2
Mg0 O9 2.073(2) .
Mg0 O3 2.076(2) .
Mg0 O5 2.090(2) .
Mg0 O11 2.093(2) .
Mg0 O1 2.095(2) .
Mg0 O7 2.107(2) .
C1 O1 1.241(4) .
C1 O2 1.243(4) .
C1 H1 0.9300 .
Mg1 O2 2.073(2) 3_665
Mg1 O2 2.073(2) 2_655
Mg1 O2 2.073(2) .
Mg1 O10 2.090(2) 8_654
Mg1 O10 2.090(2) 9_554
Mg1 O10 2.090(2) 7_544
Mg2 O12 2.073(2) 7_554
Mg2 O12 2.073(2) 8_654
Mg2 O12 2.074(2) 9_664
Mg2 O4 2.096(2) 2_765
Mg2 O4 2.096(2) .
Mg2 O4 2.096(2) 3_675
C2 O4 1.235(4) .
C2 O3 1.258(4) .
C2 H2 0.9300 .
C3 O8 1.242(4) .
C3 O7 1.259(4) .
C3 H3 0.9300 .
Mg3 O8 2.090(2) .
Mg3 O8 2.090(2) 2_765
Mg3 O8 2.090(2) 3_675
Mg3 O6 2.093(2) 4
Mg3 O6 2.093(2) 6_565
Mg3 O6 2.093(2) 5_665
C4 O9 1.236(4) .
C4 O10 1.241(4) .
C4 H4 0.9300 .
O10 Mg1 2.090(2) 4_455
O5 C6 1.225(4) .
C5 O11 1.235(4) .
C5 O12 1.249(4) .
C5 H5 0.9300 .
C6 O6 1.252(4) .
C6 H6 0.9300 .
O6 Mg3 2.093(2) 7_444
O12 Mg2 2.073(2) 4_445
N21 C21 1.486(5) .
N21 H21A 0.8900 .
N21 H21B 0.8900 .
N21 H21C 0.8900 .
C21 C22 1.512(6) .
C21 H21D 0.9700 .
C21 H21E 0.9700 .
N22 C22 1.469(5) .
N22 H22A 0.8900 .
N22 H22B 0.8900 .
N22 H22C 0.8900 .
C22 H22D 0.9700 .
C22 H22E 0.9700 .
OW HW1 0.83(5) .
OW HW2 0.94(4) .

loop_
_geom_hbond_atom_site_label_D
_geom_hbond_atom_site_label_H
_geom_hbond_atom_site_label_A
_geom_hbond_distance_DH
_geom_hbond_distance_HA
_geom_hbond_distance_DA
_geom_hbond_angle_DHA
_geom_hbond_site_symmetry_A
C1 H1 O3 0.93 2.56 3.116(4) 118.5 .
C2 H2 O4 0.93 2.57 3.141(4) 120.3 3_675
C2 H2 O5 0.93 2.65 3.126(4) 112.2 .
C3 H3 O8 0.93 2.55 3.116(4) 119.8 2_765
C4 H4 O7 0.93 2.54 3.137(4) 122.1 .
N21 H21A O3 0.89 2.14 2.932(4) 147.7 2_655
N21 H21A O11 0.89 2.52 3.129(4) 126.4 2_655
N21 H21B OW 0.89 1.92 2.733(4) 150.6 5
N21 H21C O1 0.89 1.97 2.836(4) 163.3 .
N21 H21C O2 0.89 2.63 3.335(4) 136.3 .
C21 H21E O4 0.97 2.67 3.325(4) 124.9 2_655
N22 H22A OW 0.89 1.94 2.749(4) 149.6 .
N22 H22B O6 0.89 1.94 2.813(4) 167.1 3_565
N22 H22C O12 0.89 2.11 2.893(4) 146.9 7_444
C22 H22D O2 0.97 2.50 3.142(4) 123.2 .
OW HW1 O8 0.83(5) 2.70(5) 3.163(3) 117(4) 8_654
OW HW1 O7 0.83(5) 1.94(5) 2.758(4) 171(5) 8_654
OW HW2 O9 0.94(4) 2.54(4) 3.172(4) 125(3) 9_554
OW HW2 O10 0.94(4) 1.85(5) 2.784(4) 172(4) 9_554

loop_
_geom_torsion_atom_site_label_1
_geom_torsion_atom_site_label_2
_geom_torsion_atom_site_label_3
_geom_torsion_atom_site_label_4
_geom_torsion
_geom_torsion_site_symmetry_4
O2 C1 O1 Mg0 -179.3(3) .
O1 C1 O2 Mg1 -157.8(3) .
O4 C2 O3 Mg0 -176.9(3) .
O3 C2 O4 Mg2 175.4(3) .
O10 C4 O9 Mg0 174.7(3) .
O7 C3 O8 Mg3 174.9(3) .
O8 C3 O7 Mg0 -175.8(3) .
O9 C4 O10 Mg1 -173.8(3) 4_455
Mg0 O5 C6 O6 -177.6(3) .
O5 C6 O6 Mg3 168.2(3) 7_444
O11 C5 O12 Mg2 -178.7(3) 4_445
O12 C5 O11 Mg0 -174.5(3) .
N21 C21 C22 N22 174.1(3) .
